data_1526668
loop_
_publ_author_name
'Klevtsov, P.V.'
'Klevtsova, R.F.'
'Demenev, A.V.'

_publ_section_title
;
 Couble molybdates and tungstates of rubidium with scandium and indium,
 and the potassium indium tungstate, crystallizing in the structural types
 K Al (Mo O4)2 and K In (Mo O4)2
;
_journal_name_full Kristallografiya
_journal_page_first 545
_journal_page_last 551
_journal_volume 17
_journal_year 1972
_chemical_formula_sum 'In Mo2 O8 Rb'
_chemical_name_systematic 'Rb In (Mo O4)2'
_space_group_IT_number 62
_symmetry_space_group_name_Hall '-P 2c 2n'
_symmetry_space_group_name_H-M 'P n a m'
_cell_angle_alpha 90
_cell_angle_beta 90
_cell_angle_gamma 90
_cell_formula_units_Z 4
_cell_length_a 15.1
_cell_length_b 8.89
_cell_length_c 5.858
_cell_volume 786.372
_citation_journal_id_ASTM KRISAJ
_cod_data_source_file Klevtsov_KRISAJ_1972_1513.cif
_cod_data_source_block In1Mo2O8Rb1
_cod_original_cell_volume 786.3721
_cod_original_sg_symbol_Hall '-P 2ac 2n (-x,z,y)'
_cod_original_formula_sum 'In1 Mo2 O8 Rb1'
_cod_database_code 1526668

loop_
_symmetry_equiv_pos_as_xyz
x,y,z
-x+1/2,y+1/2,-z
x+1/2,-y+1/2,-z+1/2
-x,-y,z+1/2
-x,-y,-z
x-1/2,-y-1/2,z
-x-1/2,y-1/2,z-1/2
x,y,-z-1/2

loop_
_atom_site_label
_atom_site_type_symbol
_atom_site_fract_x
_atom_site_fract_y
_atom_site_fract_z
_atom_site_occupancy
_atom_site_U_iso_or_equiv
O2 O-2 0.1967 0.8873 0.0037 1 0.0
Mo1 Mo+6 0.28445 0.50599 0.25 1 0.0
O5 O-2 0.0317 0.0209 0.25 1 0.0
O4 O-2 0.1385 0.3083 0.25 1 0.0
Mo2 Mo+6 0.03437 0.21312 0.25 1 0.0
O1 O-2 0.1317 0.1441 0.75 1 0.0
O6 O-2 0.0243 0.7189 0.5067 1 0.0
In1 In+3 0.11074 0.80796 0.25 1 0.0
Rb1 Rb+1 0.12474 0.45692 0.75 1 0.0
O3 O-2 0.1804 0.5909 0.25 1 0.0
